data_7241240
loop_
_publ_author_name
'Said, Awad I.'
'Palk\'o, M\'arta'
'Haukka, Matti'
'F\"ul\"op, Ferenc'

_publ_section_title
;
 Retro Diels Alder protocol for regioselective synthesis of novel
 [1,2,4]triazolo[4,3-a]pyrimidin-7(1H)-ones
;
_journal_issue 56
_journal_name_full 'RSC Advances'
_journal_page_first 33937
_journal_page_last 33943
_journal_paper_doi 10.1039/D0RA04345A
_journal_volume 10
_journal_year 2020
_chemical_formula_moiety 'C24 H21 N5 O2'
_chemical_formula_sum 'C24 H21 N5 O2'
_chemical_formula_weight 411.46
_space_group_crystal_system monoclinic
_space_group_IT_number 14
_space_group_name_Hall '-P 2yn'
_space_group_name_H-M_alt 'P 1 21/n 1'
_atom_sites_solution_hydrogens mixed
_audit_creation_method SHELXL-2017/1
_audit_update_record
;
2020-01-29 deposited with the CCDC.	2020-08-12 downloaded from the CCDC.
;
_cell_angle_alpha 90
_cell_angle_beta 113.8600(10)
_cell_angle_gamma 90
_cell_formula_units_Z 4
_cell_length_a 15.91340(10)
_cell_length_b 8.38680(10)
_cell_length_c 16.48080(10)
_cell_measurement_reflns_used 35514
_cell_measurement_temperature 120(2)
_cell_measurement_theta_max 76.4470
_cell_measurement_theta_min 2.8700
_cell_volume 2011.59(3)
_computing_cell_refinement
;
CrysAlisPro 1.171.40.53 (Rigaku Oxford Diffraction, 2019)
;
_computing_data_collection
;
CrysAlisPro 1.171.40.53 (Rigaku Oxford Diffraction, 2019)
;
_computing_data_reduction
;
CrysAlisPro 1.171.40.53 (Rigaku Oxford Diffraction, 2019)
;
_computing_molecular_graphics 'CrystaMaker X (CrystalMaker Software ltd., 2019)'
_computing_publication_material 'SHELXL-2017/1 (Sheldrick, 2017)'
_computing_structure_refinement 'SHELXL-2017/1 (Sheldrick, 2017)'
_computing_structure_solution 'SHELXT (Sheldrick, 2017)'
_diffrn_ambient_temperature 120(2)
_diffrn_detector_area_resol_mean 10.3953
_diffrn_measured_fraction_theta_full 0.999
_diffrn_measured_fraction_theta_max 0.999
_diffrn_measurement_device '\k-geometry diffractometer'
_diffrn_measurement_device_type 'SuperNova, Dual, Cu at zero, Atlas'
_diffrn_measurement_method '\f scans and \w scans with \k offset'
_diffrn_radiation_monochromator mirror
_diffrn_radiation_type CuK\a
_diffrn_radiation_wavelength 1.54184
_diffrn_reflns_av_R_equivalents 0.0291
_diffrn_reflns_av_unetI/netI 0.0104
_diffrn_reflns_Laue_measured_fraction_full 0.999
_diffrn_reflns_Laue_measured_fraction_max 0.999
_diffrn_reflns_limit_h_max 20
_diffrn_reflns_limit_h_min -20
_diffrn_reflns_limit_k_max 10
_diffrn_reflns_limit_k_min -10
_diffrn_reflns_limit_l_max 20
_diffrn_reflns_limit_l_min -20
_diffrn_reflns_number 55685
_diffrn_reflns_point_group_measured_fraction_full 0.999
_diffrn_reflns_point_group_measured_fraction_max 0.999
_diffrn_reflns_theta_full 67.684
_diffrn_reflns_theta_max 76.865
_diffrn_reflns_theta_min 5.006
_diffrn_source 'micro-focus sealed X-ray tube'
_diffrn_source_type 'SuperNova (Cu) X-ray Source'
_exptl_absorpt_coefficient_mu 0.725
_exptl_absorpt_correction_T_max 0.992
_exptl_absorpt_correction_T_min 0.987
_exptl_absorpt_correction_type analytical
_exptl_absorpt_process_details
;
CrysAlisPro 1.171.40.53 (Rigaku Oxford Diffraction, 2019)
Analytical numeric absorption correction using a multifaceted crystal
model based on expressions derived by R.C. Clark & J.S. Reid.
(Clark, R. C. & Reid, J. S. (1995). Acta Cryst. A51, 887-897)
Empirical absorption correction using spherical harmonics,
implemented in SCALE3 ABSPACK scaling algorithm.
;
_exptl_crystal_colour colourless
_exptl_crystal_density_diffrn 1.359
_exptl_crystal_description block
_exptl_crystal_F_000 864
_exptl_crystal_size_max 0.142
_exptl_crystal_size_mid 0.101
_exptl_crystal_size_min 0.072
_refine_diff_density_max 0.249
_refine_diff_density_min -0.200
_refine_diff_density_rms 0.038
_refine_ls_extinction_method none
_refine_ls_goodness_of_fit_ref 1.031
_refine_ls_hydrogen_treatment mixed
_refine_ls_matrix_type full
_refine_ls_number_parameters 285
_refine_ls_number_reflns 4250
_refine_ls_number_restraints 0
_refine_ls_restrained_S_all 1.031
_refine_ls_R_factor_all 0.0390
_refine_ls_R_factor_gt 0.0373
_refine_ls_shift/su_max 0.001
_refine_ls_shift/su_mean 0.000
_refine_ls_structure_factor_coef Fsqd
_refine_ls_weighting_details 'w=1/[\s^2^(Fo^2^)+(0.0533P)^2^+0.6805P] where P=(Fo^2^+2Fc^2^)/3'
_refine_ls_weighting_scheme calc
_refine_ls_wR_factor_gt 0.0978
_refine_ls_wR_factor_ref 0.0996
_reflns_Friedel_coverage 0.000
_reflns_number_gt 4024
_reflns_number_total 4250
_reflns_threshold_expression 'I > 2\s(I)'
_cod_data_source_file d0ra04345a2.cif
_cod_data_source_block 11d_amis19
_cod_depositor_comments 'Adding full bibliography for 7241239--7241240.cif.'
_cod_original_sg_symbol_H-M 'P 21/n'
_cod_database_code 7241240
_shelx_shelxl_version_number 2017/1
_shelx_space_group_comment
;
The symmetry employed for this shelxl refinement is uniquely defined
by the following loop, which should always be used as a source of
symmetry information in preference to the above space-group names.
They are only intended as comments.
;
_shelx_estimated_absorpt_t_min 0.904
_shelx_estimated_absorpt_t_max 0.950

loop_
_space_group_symop_operation_xyz
'x, y, z'
'-x+1/2, y+1/2, -z+1/2'
'-x, -y, -z'
'x-1/2, -y-1/2, z-1/2'

loop_
_atom_site_label
_atom_site_type_symbol
_atom_site_fract_x
_atom_site_fract_y
_atom_site_fract_z
_atom_site_U_iso_or_equiv
_atom_site_adp_type
_atom_site_occupancy
_atom_site_site_symmetry_order
_atom_site_calc_flag
_atom_site_refinement_flags_posn
_atom_site_refinement_flags_adp
_atom_site_refinement_flags_occupancy
_atom_site_disorder_assembly
_atom_site_disorder_group
O1 O 0.41530(6) 0.62931(11) 0.62119(6) 0.0358(2) Uani 1 1 d . . . . .
O2 O 0.46851(6) 0.83226(9) 1.02716(5) 0.02872(18) Uani 1 1 d . . . . .
N1 N 0.24664(6) 0.60673(11) 0.77940(6) 0.0241(2) Uani 1 1 d . . . . .
N2 N 0.24253(6) 0.55431(12) 0.69866(6) 0.0252(2) Uani 1 1 d . . . . .
N3 N 0.37861(6) 0.66342(11) 0.77814(5) 0.02185(19) Uani 1 1 d . . . . .
N4 N 0.29426(6) 0.45392(11) 0.56417(6) 0.02323(19) Uani 1 1 d . . . . .
N5 N 0.35024(6) 0.73795(11) 0.90755(6) 0.02299(19) Uani 1 1 d . . . . .
C1 C 0.32259(7) 0.58961(13) 0.69993(7) 0.0231(2) Uani 1 1 d . . . . .
C2 C 0.32861(7) 0.67622(12) 0.82839(7) 0.0215(2) Uani 1 1 d . . . . .
C3 C 0.34942(7) 0.55883(13) 0.62418(7) 0.0244(2) Uani 1 1 d . . . . .
C4 C 0.30155(7) 0.40354(14) 0.48519(7) 0.0247(2) Uani 1 1 d . . . . .
C5 C 0.23918(8) 0.28853(14) 0.43505(7) 0.0286(2) Uani 1 1 d . . . . .
H5 H 0.193463 0.250244 0.453427 0.034 Uiso 1 1 calc R U . . .
C6 C 0.24366(8) 0.22971(16) 0.35830(8) 0.0339(3) Uani 1 1 d . . . . .
H6 H 0.201676 0.149729 0.324820 0.041 Uiso 1 1 calc R U . . .
C7 C 0.30897(10) 0.2869(2) 0.33023(9) 0.0463(4) Uani 1 1 d . . . . .
H7 H 0.311680 0.247464 0.277308 0.056 Uiso 1 1 calc R U . . .
C8 C 0.37008(11) 0.4018(3) 0.37988(10) 0.0609(5) Uani 1 1 d . . . . .
H8 H 0.414866 0.441296 0.360555 0.073 Uiso 1 1 calc R U . . .
C9 C 0.36756(10) 0.4613(2) 0.45769(9) 0.0460(4) Uani 1 1 d . . . . .
H9 H 0.410283 0.540115 0.491445 0.055 Uiso 1 1 calc R U . . .
C10 C 0.46842(7) 0.74323(13) 0.80470(7) 0.0230(2) Uani 1 1 d . . . . .
H10 H 0.464297 0.823600 0.758419 0.028 Uiso 1 1 calc R U . . .
C11 C 0.55234(7) 0.63256(14) 0.82129(7) 0.0273(2) Uani 1 1 d . . . . .
H11 H 0.555886 0.583703 0.767419 0.033 Uiso 1 1 calc R U . . .
C12 C 0.62858(8) 0.75376(15) 0.87254(8) 0.0316(3) Uani 1 1 d . . . . .
H12A H 0.691116 0.708009 0.892830 0.038 Uiso 1 1 calc R U . . .
H12B H 0.624383 0.853449 0.838947 0.038 Uiso 1 1 calc R U . . .
C13 C 0.59638(7) 0.77435(15) 0.94808(7) 0.0292(2) Uani 1 1 d . . . . .
H13 H 0.635435 0.843843 0.998576 0.035 Uiso 1 1 calc R U . . .
C14 C 0.49512(7) 0.83049(13) 0.89536(7) 0.0241(2) Uani 1 1 d . . . . .
H14 H 0.495541 0.947889 0.884922 0.029 Uiso 1 1 calc R U . . .
C15 C 0.58791(8) 0.60229(15) 0.97041(8) 0.0313(3) Uani 1 1 d . . . . .
H15 H 0.599980 0.561010 1.027739 0.038 Uiso 1 1 calc R U . . .
C16 C 0.56053(7) 0.51863(14) 0.89549(8) 0.0307(2) Uani 1 1 d . . . . .
H16 H 0.548297 0.407381 0.889588 0.037 Uiso 1 1 calc R U . . .
C17 C 0.43729(7) 0.79928(12) 0.94799(7) 0.0232(2) Uani 1 1 d . . . . .
C18 C 0.16819(7) 0.60190(13) 0.80101(7) 0.0238(2) Uani 1 1 d . . . . .
C19 C 0.17644(8) 0.53582(15) 0.88093(7) 0.0293(2) Uani 1 1 d . . . . .
H19 H 0.232831 0.489582 0.919961 0.035 Uiso 1 1 calc R U . . .
C20 C 0.10133(8) 0.53815(16) 0.90307(8) 0.0326(3) Uani 1 1 d . . . . .
H20 H 0.106712 0.493479 0.957926 0.039 Uiso 1 1 calc R U . . .
C21 C 0.01810(8) 0.60466(15) 0.84652(8) 0.0320(3) Uani 1 1 d . . . . .
C22 C -0.06221(10) 0.6097(2) 0.87295(10) 0.0494(4) Uani 1 1 d . . . . .
H22A H -0.050540 0.689447 0.919733 0.074 Uiso 1 1 calc R U . . .
H22B H -0.070152 0.504714 0.894996 0.074 Uiso 1 1 calc R U . . .
H22C H -0.118100 0.638212 0.821304 0.074 Uiso 1 1 calc R U . . .
C23 C 0.01143(8) 0.66669(15) 0.76581(8) 0.0322(3) Uani 1 1 d . . . . .
H23 H -0.045467 0.709712 0.725718 0.039 Uiso 1 1 calc R U . . .
C24 C 0.08619(8) 0.66703(14) 0.74265(7) 0.0277(2) Uani 1 1 d . . . . .
H24 H 0.081081 0.711177 0.687758 0.033 Uiso 1 1 calc R U . . .
H4 H 0.2510(11) 0.4059(19) 0.5761(10) 0.038(4) Uiso 1 1 d . . . . .

loop_
_atom_site_aniso_label
_atom_site_aniso_U_11
_atom_site_aniso_U_22
_atom_site_aniso_U_33
_atom_site_aniso_U_23
_atom_site_aniso_U_13
_atom_site_aniso_U_12
O1 0.0371(5) 0.0471(5) 0.0307(4) -0.0134(4) 0.0214(4) -0.0169(4)
O2 0.0353(4) 0.0308(4) 0.0194(4) -0.0043(3) 0.0105(3) -0.0043(3)
N1 0.0232(4) 0.0334(5) 0.0180(4) -0.0043(3) 0.0106(3) -0.0012(4)
N2 0.0263(4) 0.0334(5) 0.0187(4) -0.0048(4) 0.0119(3) -0.0016(4)
N3 0.0221(4) 0.0268(4) 0.0182(4) -0.0031(3) 0.0098(3) -0.0006(3)
N4 0.0243(4) 0.0304(5) 0.0187(4) -0.0026(3) 0.0125(3) -0.0028(4)
N5 0.0252(4) 0.0273(4) 0.0179(4) -0.0020(3) 0.0101(3) 0.0014(3)
C1 0.0245(5) 0.0270(5) 0.0190(5) -0.0024(4) 0.0100(4) -0.0008(4)
C2 0.0230(5) 0.0243(5) 0.0186(4) 0.0009(4) 0.0099(4) 0.0025(4)
C3 0.0252(5) 0.0303(5) 0.0204(5) -0.0021(4) 0.0120(4) -0.0014(4)
C4 0.0257(5) 0.0329(6) 0.0182(5) -0.0019(4) 0.0117(4) 0.0007(4)
C5 0.0291(5) 0.0365(6) 0.0229(5) -0.0034(4) 0.0132(4) -0.0034(5)
C6 0.0340(6) 0.0437(7) 0.0239(5) -0.0095(5) 0.0117(5) -0.0028(5)
C7 0.0408(7) 0.0762(10) 0.0288(6) -0.0201(6) 0.0213(5) -0.0070(7)
C8 0.0516(8) 0.1065(14) 0.0416(8) -0.0308(9) 0.0365(7) -0.0336(9)
C9 0.0436(7) 0.0715(10) 0.0334(6) -0.0215(6) 0.0265(6) -0.0254(7)
C10 0.0235(5) 0.0261(5) 0.0211(5) -0.0021(4) 0.0107(4) -0.0030(4)
C11 0.0244(5) 0.0324(6) 0.0281(5) -0.0046(4) 0.0136(4) -0.0009(4)
C12 0.0260(5) 0.0404(6) 0.0306(6) -0.0037(5) 0.0136(5) -0.0053(5)
C13 0.0239(5) 0.0382(6) 0.0242(5) -0.0036(4) 0.0085(4) -0.0046(4)
C14 0.0269(5) 0.0250(5) 0.0206(5) -0.0024(4) 0.0098(4) -0.0026(4)
C15 0.0239(5) 0.0397(6) 0.0292(6) 0.0066(5) 0.0096(4) 0.0062(4)
C16 0.0254(5) 0.0299(6) 0.0387(6) 0.0031(5) 0.0149(5) 0.0058(4)
C17 0.0282(5) 0.0219(5) 0.0200(5) -0.0010(4) 0.0102(4) 0.0015(4)
C18 0.0230(5) 0.0294(5) 0.0219(5) -0.0044(4) 0.0120(4) -0.0022(4)
C19 0.0258(5) 0.0386(6) 0.0233(5) 0.0027(4) 0.0098(4) 0.0017(4)
C20 0.0329(6) 0.0443(7) 0.0245(5) 0.0025(5) 0.0158(5) -0.0019(5)
C21 0.0291(6) 0.0405(6) 0.0321(6) -0.0024(5) 0.0182(5) -0.0016(5)
C22 0.0372(7) 0.0733(10) 0.0495(8) 0.0068(7) 0.0298(6) 0.0049(7)
C23 0.0251(5) 0.0410(7) 0.0319(6) 0.0039(5) 0.0130(5) 0.0043(5)
C24 0.0273(5) 0.0341(6) 0.0232(5) 0.0014(4) 0.0117(4) 0.0005(4)

loop_
_atom_type_symbol
_atom_type_description
_atom_type_scat_dispersion_real
_atom_type_scat_dispersion_imag
_atom_type_scat_source
C C 0.0181 0.0091 'International Tables Vol C Tables 4.2.6.8 and 6.1.1.4'
H H 0.0000 0.0000 'International Tables Vol C Tables 4.2.6.8 and 6.1.1.4'
N N 0.0311 0.0180 'International Tables Vol C Tables 4.2.6.8 and 6.1.1.4'
O O 0.0492 0.0322 'International Tables Vol C Tables 4.2.6.8 and 6.1.1.4'

loop_
_geom_angle_atom_site_label_1
_geom_angle_atom_site_label_2
_geom_angle_atom_site_label_3
_geom_angle
_geom_angle_site_symmetry_1
_geom_angle_site_symmetry_3
_geom_angle_publ_flag
C2 N1 N2 111.75(8) . . ?
C2 N1 C18 126.13(9) . . ?
N2 N1 C18 121.75(8) . . ?
C1 N2 N1 104.39(8) . . ?
C2 N3 C1 106.66(8) . . ?
C2 N3 C10 121.12(8) . . ?
C1 N3 C10 131.46(8) . . ?
C3 N4 C4 126.66(9) . . ?
C3 N4 H4 117.9(10) . . ?
C4 N4 H4 115.4(10) . . ?
C2 N5 C17 115.97(9) . . ?
N2 C1 N3 112.04(9) . . ?
N2 C1 C3 123.77(9) . . ?
N3 C1 C3 124.15(9) . . ?
N5 C2 N1 124.26(9) . . ?
N5 C2 N3 130.59(10) . . ?
N1 C2 N3 105.14(8) . . ?
O1 C3 N4 126.89(10) . . ?
O1 C3 C1 119.30(10) . . ?
N4 C3 C1 113.80(9) . . ?
C9 C4 C5 120.01(10) . . ?
C9 C4 N4 123.33(10) . . ?
C5 C4 N4 116.65(9) . . ?
C6 C5 C4 120.09(11) . . ?
C6 C5 H5 120.0 . . ?
C4 C5 H5 120.0 . . ?
C7 C6 C5 120.31(12) . . ?
C7 C6 H6 119.8 . . ?
C5 C6 H6 119.8 . . ?
C8 C7 C6 119.28(11) . . ?
C8 C7 H7 120.4 . . ?
C6 C7 H7 120.4 . . ?
C7 C8 C9 121.41(13) . . ?
C7 C8 H8 119.3 . . ?
C9 C8 H8 119.3 . . ?
C4 C9 C8 118.90(12) . . ?
C4 C9 H9 120.6 . . ?
C8 C9 H9 120.6 . . ?
N3 C10 C11 116.15(9) . . ?
N3 C10 C14 110.66(8) . . ?
C11 C10 C14 103.26(8) . . ?
N3 C10 H10 108.8 . . ?
C11 C10 H10 108.8 . . ?
C14 C10 H10 108.8 . . ?
C16 C11 C12 100.45(9) . . ?
C16 C11 C10 107.77(8) . . ?
C12 C11 C10 97.57(9) . . ?
C16 C11 H11 116.2 . . ?
C12 C11 H11 116.2 . . ?
C10 C11 H11 116.2 . . ?
C13 C12 C11 94.09(8) . . ?
C13 C12 H12A 112.9 . . ?
C11 C12 H12A 112.9 . . ?
C13 C12 H12B 112.9 . . ?
C11 C12 H12B 112.9 . . ?
H12A C12 H12B 110.3 . . ?
C15 C13 C12 100.50(10) . . ?
C15 C13 C14 104.49(9) . . ?
C12 C13 C14 100.97(9) . . ?
C15 C13 H13 116.2 . . ?
C12 C13 H13 116.2 . . ?
C14 C13 H13 116.2 . . ?
C17 C14 C10 118.17(9) . . ?
C17 C14 C13 110.91(9) . . ?
C10 C14 C13 102.20(8) . . ?
C17 C14 H14 108.4 . . ?
C10 C14 H14 108.4 . . ?
C13 C14 H14 108.4 . . ?
C16 C15 C13 107.82(10) . . ?
C16 C15 H15 126.1 . . ?
C13 C15 H15 126.1 . . ?
C15 C16 C11 107.77(10) . . ?
C15 C16 H16 126.1 . . ?
C11 C16 H16 126.1 . . ?
O2 C17 N5 119.80(10) . . ?
O2 C17 C14 119.35(10) . . ?
N5 C17 C14 120.84(9) . . ?
C24 C18 C19 121.29(10) . . ?
C24 C18 N1 119.26(9) . . ?
C19 C18 N1 119.43(10) . . ?
C20 C19 C18 119.03(10) . . ?
C20 C19 H19 120.5 . . ?
C18 C19 H19 120.5 . . ?
C19 C20 C21 121.26(11) . . ?
C19 C20 H20 119.4 . . ?
C21 C20 H20 119.4 . . ?
C20 C21 C23 118.29(10) . . ?
C20 C21 C22 120.40(11) . . ?
C23 C21 C22 121.30(11) . . ?
C21 C22 H22A 109.5 . . ?
C21 C22 H22B 109.5 . . ?
H22A C22 H22B 109.5 . . ?
C21 C22 H22C 109.5 . . ?
H22A C22 H22C 109.5 . . ?
H22B C22 H22C 109.5 . . ?
C24 C23 C21 121.39(11) . . ?
C24 C23 H23 119.3 . . ?
C21 C23 H23 119.3 . . ?
C18 C24 C23 118.72(10) . . ?
C18 C24 H24 120.6 . . ?
C23 C24 H24 120.6 . . ?

loop_
_geom_bond_atom_site_label_1
_geom_bond_atom_site_label_2
_geom_bond_distance
_geom_bond_site_symmetry_2
_geom_bond_publ_flag
O1 C3 1.2217(13) . yes
O2 C17 1.2253(13) . yes
N1 C2 1.3569(14) . yes
N1 N2 1.3775(12) . yes
N1 C18 1.4306(13) . yes
N2 C1 1.2999(14) . yes
N3 C2 1.3652(13) . yes
N3 C1 1.3819(13) . yes
N3 C10 1.4752(13) . yes
N4 C3 1.3493(14) . yes
N4 C4 1.4172(13) . yes
N4 H4 0.886(16) . yes
N5 C2 1.3135(13) . yes
N5 C17 1.3714(14) . yes
C1 C3 1.4962(14) . ?
C4 C9 1.3887(16) . ?
C4 C5 1.3910(16) . ?
C5 C6 1.3861(15) . ?
C5 H5 0.9500 . ?
C6 C7 1.3833(18) . ?
C6 H6 0.9500 . ?
C7 C8 1.379(2) . ?
C7 H7 0.9500 . ?
C8 C9 1.3917(17) . ?
C8 H8 0.9500 . ?
C9 H9 0.9500 . ?
C10 C11 1.5570(15) . ?
C10 C14 1.5604(14) . ?
C10 H10 1.0000 . ?
C11 C16 1.5154(16) . ?
C11 C12 1.5459(16) . ?
C11 H11 1.0000 . ?
C12 C13 1.5358(15) . ?
C12 H12A 0.9900 . ?
C12 H12B 0.9900 . ?
C13 C15 1.5087(17) . ?
C13 C14 1.5622(15) . ?
C13 H13 1.0000 . ?
C14 C17 1.5211(14) . ?
C14 H14 1.0000 . ?
C15 C16 1.3310(17) . ?
C15 H15 0.9500 . ?
C16 H16 0.9500 . ?
C18 C24 1.3823(15) . ?
C18 C19 1.3855(15) . ?
C19 C20 1.3837(16) . ?
C19 H19 0.9500 . ?
C20 C21 1.3912(17) . ?
C20 H20 0.9500 . ?
C21 C23 1.3918(17) . ?
C21 C22 1.5083(16) . ?
C22 H22A 0.9800 . ?
C22 H22B 0.9800 . ?
C22 H22C 0.9800 . ?
C23 C24 1.3887(16) . ?
C23 H23 0.9500 . ?
C24 H24 0.9500 . ?

loop_
_geom_hbond_atom_site_label_D
_geom_hbond_atom_site_label_H
_geom_hbond_atom_site_label_A
_geom_hbond_distance_DH
_geom_hbond_distance_HA
_geom_hbond_distance_DA
_geom_hbond_angle_DHA
_geom_hbond_site_symmetry_A
_geom_hbond_publ_flag
C9 H9 O1 0.95 2.24 2.8577(15) 122.2 . yes
C14 H14 O2 1.00 2.27 3.0607(13) 135.0 3_677 yes
N4 H4 N5 0.886(16) 2.236(17) 3.1068(12) 167.3(14) 2_546 yes

loop_
_geom_torsion_atom_site_label_1
_geom_torsion_atom_site_label_2
_geom_torsion_atom_site_label_3
_geom_torsion_atom_site_label_4
_geom_torsion
_geom_torsion_site_symmetry_1
_geom_torsion_site_symmetry_2
_geom_torsion_site_symmetry_3
_geom_torsion_site_symmetry_4
_geom_torsion_publ_flag
C2 N1 N2 C1 1.17(12) . . . . ?
C18 N1 N2 C1 174.55(9) . . . . ?
N1 N2 C1 N3 -0.20(12) . . . . ?
N1 N2 C1 C3 -178.22(10) . . . . ?
C2 N3 C1 N2 -0.80(12) . . . . ?
C10 N3 C1 N2 -170.56(10) . . . . ?
C2 N3 C1 C3 177.21(10) . . . . ?
C10 N3 C1 C3 7.45(18) . . . . ?
C17 N5 C2 N1 178.32(10) . . . . ?
C17 N5 C2 N3 -0.58(16) . . . . ?
N2 N1 C2 N5 179.22(10) . . . . ?
C18 N1 C2 N5 6.19(17) . . . . ?
N2 N1 C2 N3 -1.65(12) . . . . ?
C18 N1 C2 N3 -174.68(10) . . . . ?
C1 N3 C2 N5 -179.51(11) . . . . ?
C10 N3 C2 N5 -8.46(17) . . . . ?
C1 N3 C2 N1 1.44(11) . . . . ?
C10 N3 C2 N1 172.48(9) . . . . ?
C4 N4 C3 O1 0.13(19) . . . . ?
C4 N4 C3 C1 178.88(10) . . . . ?
N2 C1 C3 O1 161.87(11) . . . . ?
N3 C1 C3 O1 -15.91(17) . . . . ?
N2 C1 C3 N4 -16.98(16) . . . . ?
N3 C1 C3 N4 165.24(10) . . . . ?
C3 N4 C4 C9 -1.75(19) . . . . ?
C3 N4 C4 C5 177.25(11) . . . . ?
C9 C4 C5 C6 0.95(19) . . . . ?
N4 C4 C5 C6 -178.08(11) . . . . ?
C4 C5 C6 C7 -1.2(2) . . . . ?
C5 C6 C7 C8 0.6(2) . . . . ?
C6 C7 C8 C9 0.1(3) . . . . ?
C5 C4 C9 C8 -0.2(2) . . . . ?
N4 C4 C9 C8 178.76(14) . . . . ?
C7 C8 C9 C4 -0.3(3) . . . . ?
C2 N3 C10 C11 119.77(10) . . . . ?
C1 N3 C10 C11 -71.70(14) . . . . ?
C2 N3 C10 C14 2.49(13) . . . . ?
C1 N3 C10 C14 171.02(10) . . . . ?
N3 C10 C11 C16 -60.23(11) . . . . ?
C14 C10 C11 C16 61.08(11) . . . . ?
N3 C10 C11 C12 -163.81(9) . . . . ?
C14 C10 C11 C12 -42.50(10) . . . . ?
C16 C11 C12 C13 -48.63(10) . . . . ?
C10 C11 C12 C13 61.10(9) . . . . ?
C11 C12 C13 C15 49.54(10) . . . . ?
C11 C12 C13 C14 -57.62(10) . . . . ?
N3 C10 C14 C17 9.94(13) . . . . ?
C11 C10 C14 C17 -115.01(10) . . . . ?
N3 C10 C14 C13 131.94(9) . . . . ?
C11 C10 C14 C13 6.99(10) . . . . ?
C15 C13 C14 C17 54.34(11) . . . . ?
C12 C13 C14 C17 158.33(9) . . . . ?
C15 C13 C14 C10 -72.51(10) . . . . ?
C12 C13 C14 C10 31.49(10) . . . . ?
C12 C13 C15 C16 -34.04(11) . . . . ?
C14 C13 C15 C16 70.30(11) . . . . ?
C13 C15 C16 C11 1.43(12) . . . . ?
C12 C11 C16 C15 31.44(11) . . . . ?
C10 C11 C16 C15 -70.09(11) . . . . ?
C2 N5 C17 O2 -166.79(10) . . . . ?
C2 N5 C17 C14 14.57(14) . . . . ?
C10 C14 C17 O2 161.85(10) . . . . ?
C13 C14 C17 O2 44.39(13) . . . . ?
C10 C14 C17 N5 -19.50(14) . . . . ?
C13 C14 C17 N5 -136.96(10) . . . . ?
C2 N1 C18 C24 121.27(12) . . . . ?
N2 N1 C18 C24 -51.11(15) . . . . ?
C2 N1 C18 C19 -57.08(15) . . . . ?
N2 N1 C18 C19 130.53(11) . . . . ?
C24 C18 C19 C20 -1.22(18) . . . . ?
N1 C18 C19 C20 177.11(10) . . . . ?
C18 C19 C20 C21 0.32(19) . . . . ?
C19 C20 C21 C23 1.17(19) . . . . ?
C19 C20 C21 C22 -178.45(13) . . . . ?
C20 C21 C23 C24 -1.82(19) . . . . ?
C22 C21 C23 C24 177.80(13) . . . . ?
C19 C18 C24 C23 0.59(17) . . . . ?
N1 C18 C24 C23 -177.74(10) . . . . ?
C21 C23 C24 C18 0.96(18) . . . . ?
